data_2216637
loop_
_publ_author_name
'Mague, Joel T.'
'Pool, Douglas H.'
'Fink, Mark J.'

_publ_section_title
;<i>cis</i>-Dichlorido[bis(dicyclohexylphosphino)methane-\k^2^<i>P</i>,<i>P</i>']palladium(II)
 dichloromethane solvate
;
_journal_coeditor_code LH2561
_journal_issue 12
_journal_name_full 'Acta Crystallographica Section E'
_journal_page_first m3083
_journal_page_last m3083
_journal_paper_doi 10.1107/S1600536807058291
_journal_volume 63
_journal_year 2007
_chemical_formula_iupac '[Pd Cl2 (C25 H46 P2)], C H2 Cl2'
_chemical_formula_moiety 'C25 H46 Cl2 P2 Pd, C H2 Cl2'
_chemical_formula_sum 'C26 H48 Cl4 P2 Pd'
_chemical_formula_weight 670.78
_chemical_name_systematic
;<i>cis</i>-Dichlorido[bis(dicyclohexylphosphino)methane-\k^2^P,P']palladium(II)
dichloromethane
 solvate
;
_space_group_IT_number 14
_symmetry_cell_setting monoclinic
_symmetry_space_group_name_Hall '-P 2ybc'
_symmetry_space_group_name_H-M 'P 1 21/c 1'
_atom_sites_solution_hydrogens geom
_atom_sites_solution_primary direct
_atom_sites_solution_secondary difmap
_audit_creation_method SHELXL-97
_cell_angle_alpha 90.00
_cell_angle_beta 107.6410(10)
_cell_angle_gamma 90.00
_cell_formula_units_Z 4
_cell_length_a 10.6978(4)
_cell_length_b 20.2154(7)
_cell_length_c 15.0333(5)
_cell_measurement_reflns_used 9765
_cell_measurement_temperature 100(2)
_cell_measurement_theta_max 29.28
_cell_measurement_theta_min 2.30
_cell_volume 3098.22(19)
_computing_cell_refinement 'APEX2 (Bruker, 2007)'
_computing_data_collection 'APEX2 (Bruker, 2007)'
_computing_data_reduction 'SAINT-Plus (Bruker, 2006)'
_computing_molecular_graphics 'APEX2 (Bruker, 2007)'
_computing_publication_material 'APEX2 (Bruker, 2007)'
_computing_structure_refinement 'SHELXL97 (Sheldrick, 1997)'
_computing_structure_solution 'SHELXS97 (Sheldrick, 1997)'
_diffrn_ambient_temperature 100(2)
_diffrn_measured_fraction_theta_full 0.997
_diffrn_measured_fraction_theta_max 0.997
_diffrn_measurement_device_type 'Bruker SMART APEX CCD area-detector'
_diffrn_measurement_method '\f and \w scans'
_diffrn_radiation_monochromator graphite
_diffrn_radiation_source 'fine-focus sealed tube'
_diffrn_radiation_type MoK\a
_diffrn_radiation_wavelength 0.71073
_diffrn_reflns_av_R_equivalents 0.0331
_diffrn_reflns_av_sigmaI/netI 0.0205
_diffrn_reflns_limit_h_max 14
_diffrn_reflns_limit_h_min -14
_diffrn_reflns_limit_k_max 27
_diffrn_reflns_limit_k_min -27
_diffrn_reflns_limit_l_max 20
_diffrn_reflns_limit_l_min -19
_diffrn_reflns_number 54228
_diffrn_reflns_theta_full 28.50
_diffrn_reflns_theta_max 28.50
_diffrn_reflns_theta_min 2.24
_exptl_absorpt_coefficient_mu 1.061
_exptl_absorpt_correction_T_max 0.8940
_exptl_absorpt_correction_T_min 0.8031
_exptl_absorpt_correction_type multi-scan
_exptl_absorpt_process_details '(SADABS; Sheldrick, 2007)'
_exptl_crystal_colour colourless
_exptl_crystal_density_diffrn 1.438
_exptl_crystal_density_method 'not measured'
_exptl_crystal_description Block
_exptl_crystal_F_000 1392.1
_exptl_crystal_size_max 0.19
_exptl_crystal_size_mid 0.15
_exptl_crystal_size_min 0.11
_refine_diff_density_max 1.108
_refine_diff_density_min -1.051
_refine_ls_extinction_method none
_refine_ls_goodness_of_fit_ref 1.040
_refine_ls_hydrogen_treatment constr
_refine_ls_matrix_type full
_refine_ls_number_parameters 305
_refine_ls_number_reflns 7832
_refine_ls_number_restraints 4
_refine_ls_restrained_S_all 1.041
_refine_ls_R_factor_all 0.0308
_refine_ls_R_factor_gt 0.0257
_refine_ls_shift/su_max 0.001
_refine_ls_shift/su_mean 0.000
_refine_ls_structure_factor_coef Fsqd
_refine_ls_weighting_details 'calc w=1/[\s^2^(Fo^2^)+(0.0171P)^2^+3.7026P] where P=(Fo^2^+2Fc^2^)/3'
_refine_ls_weighting_scheme calc
_refine_ls_wR_factor_gt 0.0554
_refine_ls_wR_factor_ref 0.0581
_reflns_number_gt 6992
_reflns_number_total 7832
_reflns_threshold_expression >2\s(I)
_cod_data_source_file lh2561.cif
_cod_data_source_block I
_cod_depositor_comments
;
The following automatic conversions were performed:
'_symmetry_cell_setting' value 'Monoclinic' changed to 'monoclinic'
according to '/home/saulius/struct/CIF-dictionaries/cif_core.dic'
dictionary named 'cif_core.dic' version 2.4.1 from 2010-06-29.

Automatic conversion script
Id: cif_fix_enum 1527 2010-12-29 10:47:43Z saulius 

The following automatic conversions were performed:

'_symmetry_cell_setting' value 'Monoclinic' changed to 'monoclinic'
according to /home/saulius/struct/CIF-dictionaries/cif_core.dic
dictionary named 'cif_core.dic' version 2.4.1 from 2010-06-29.

Automatic conversion script
Id: cif_fix_values 1715 2011-07-08 13:25:40Z adriana 
;
_cod_original_cell_volume 3098.2(2)
_cod_original_sg_symbol_H-M 'P 21/c'
_cod_database_code 2216637
_cod_database_fobs_code 2216637

loop_
_symmetry_equiv_pos_as_xyz
'x, y, z'
'-x, y+1/2, -z+1/2'
'-x, -y, -z'
'x, -y-1/2, z-1/2'

loop_
_atom_site_type_symbol
_atom_site_label
_atom_site_fract_x
_atom_site_fract_y
_atom_site_fract_z
_atom_site_U_iso_or_equiv
_atom_site_adp_type
_atom_site_calc_flag
_atom_site_refinement_flags
_atom_site_occupancy
_atom_site_disorder_assembly
_atom_site_disorder_group
Pd Pd1 0.448118(12) 0.231722(6) 0.766483(9) 0.01362(4) Uani d . 1 . .
Cl Cl1 0.28057(4) 0.23668(2) 0.62016(3) 0.01973(9) Uani d . 1 . .
Cl Cl2 0.60824(4) 0.18028(2) 0.70938(3) 0.02113(9) Uani d . 1 . .
P P1 0.32599(4) 0.28077(2) 0.84313(3) 0.01365(8) Uani d . 1 . .
P P2 0.57527(4) 0.24148(2) 0.91426(3) 0.01433(9) Uani d . 1 . .
C C1 0.19916(16) 0.23196(8) 0.87199(12) 0.0150(3) Uani d . 1 . .
H H1 0.1687 0.2579 0.9182 0.018 Uiso calc R 1 . .
C C2 0.25493(17) 0.16610(9) 0.91832(13) 0.0183(3) Uani d . 1 . .
H H2A 0.2875 0.1396 0.8746 0.022 Uiso calc R 1 . .
H H2B 0.3298 0.1749 0.9747 0.022 Uiso calc R 1 . .
C C3 0.14985(19) 0.12702(9) 0.94548(13) 0.0224(4) Uani d . 1 . .
H H3A 0.1868 0.0842 0.9731 0.027 Uiso calc R 1 . .
H H3B 0.1226 0.1520 0.9932 0.027 Uiso calc R 1 . .
C C4 0.03056(19) 0.11457(10) 0.86100(14) 0.0247(4) Uani d . 1 . .
H H4A -0.0379 0.0914 0.8811 0.030 Uiso calc R 1 . .
H H4B 0.0558 0.0858 0.8159 0.030 Uiso calc R 1 . .
C C5 -0.02433(18) 0.17960(10) 0.81380(14) 0.0232(4) Uani d . 1 . .
H H5A -0.0584 0.2061 0.8568 0.028 Uiso calc R 1 . .
H H5B -0.0985 0.1702 0.7572 0.028 Uiso calc R 1 . .
C C6 0.07970(17) 0.21976(10) 0.78645(13) 0.0203(4) Uani d . 1 . .
H H6A 0.0420 0.2627 0.7595 0.024 Uiso calc R 1 . .
H H6B 0.1073 0.1955 0.7384 0.024 Uiso calc R 1 . .
C C7 0.25300(17) 0.35974(9) 0.79393(12) 0.0175(3) Uani d . 1 . .
H H7 0.1803 0.3496 0.7358 0.021 Uiso calc R 1 . .
C C8 0.35254(19) 0.40298(10) 0.76581(14) 0.0237(4) Uani d . 1 . .
H H8A 0.3830 0.3795 0.7184 0.028 Uiso calc R 1 . .
H H8B 0.4296 0.4109 0.8211 0.028 Uiso calc R 1 . .
C C9 0.2918(2) 0.46947(10) 0.72597(15) 0.0300(4) Uani d . 1 . .
H H9A 0.3599 0.4975 0.7126 0.036 Uiso calc R 1 . .
H H9B 0.2217 0.4618 0.6665 0.036 Uiso calc R 1 . .
C C10 0.2346(2) 0.50554(10) 0.79358(15) 0.0291(4) Uani d . 1 . .
H H10A 0.1930 0.5472 0.7647 0.035 Uiso calc R 1 . .
H H10B 0.3059 0.5169 0.8510 0.035 Uiso calc R 1 . .
C C11 0.1332(2) 0.46278(10) 0.81885(16) 0.0293(4) Uani d . 1 . .
H H11A 0.0582 0.4547 0.7623 0.035 Uiso calc R 1 . .
H H11B 0.1000 0.4865 0.8647 0.035 Uiso calc R 1 . .
C C12 0.19240(19) 0.39641(9) 0.86022(14) 0.0222(4) Uani d . 1 . .
H H12A 0.1231 0.3686 0.8723 0.027 Uiso calc R 1 . .
H H12B 0.2608 0.4042 0.9205 0.027 Uiso calc R 1 . .
C C13 0.45996(16) 0.29384(8) 0.95274(11) 0.0147(3) Uani d . 1 . .
H H13A 0.4399 0.2761 1.0083 0.018 Uiso calc R 1 . .
H H13B 0.4883 0.3406 0.9629 0.018 Uiso calc R 1 . .
C C14 0.60524(17) 0.16181(9) 0.97685(12) 0.0168(3) Uani d . 1 . .
H H14 0.5288 0.1331 0.9448 0.020 Uiso calc R 1 . .
C C15 0.7263(2) 0.12752(9) 0.96282(13) 0.0231(4) Uani d . 1 . .
H H15A 0.7189 0.1268 0.8956 0.028 Uiso calc R 1 . .
H H15B 0.8064 0.1526 0.9960 0.028 Uiso calc R 1 . .
C C16 0.7371(2) 0.05674(10) 1.00019(14) 0.0300(5) Uani d . 1 . .
H H16A 0.8185 0.0363 0.9947 0.036 Uiso calc R 1 . .
H H16B 0.6619 0.0305 0.9619 0.036 Uiso calc R 1 . .
C C17 0.7388(2) 0.05499(11) 1.10233(14) 0.0320(5) Uani d . 1 . .
H H17A 0.7388 0.0084 1.1227 0.038 Uiso calc R 1 . .
H H17B 0.8201 0.0762 1.1418 0.038 Uiso calc R 1 . .
C C18 0.6198(2) 0.09083(9) 1.11558(13) 0.0243(4) Uani d . 1 . .
H H18A 0.6259 0.0907 1.1826 0.029 Uiso calc R 1 . .
H H18B 0.5389 0.0669 1.0811 0.029 Uiso calc R 1 . .
C C19 0.61176(19) 0.16234(9) 1.08058(12) 0.0195(4) Uani d . 1 . .
H H19A 0.6898 0.1874 1.1174 0.023 Uiso calc R 1 . .
H H19B 0.5327 0.1841 1.0881 0.023 Uiso calc R 1 . .
C C20 0.73094(17) 0.28521(9) 0.93334(12) 0.0173(3) Uani d . 1 . .
H H20 0.7951 0.2521 0.9237 0.021 Uiso calc R 1 . .
C C21 0.71984(19) 0.33969(10) 0.86050(13) 0.0220(4) Uani d . 1 . .
H H21A 0.6856 0.3207 0.7970 0.026 Uiso calc R 1 . .
H H21B 0.6576 0.3740 0.8676 0.026 Uiso calc R 1 . .
C C22 0.8540(2) 0.37096(10) 0.87262(14) 0.0259(4) Uani d . 1 . .
H H22A 0.8448 0.4071 0.8267 0.031 Uiso calc R 1 . .
H H22B 0.9139 0.3373 0.8603 0.031 Uiso calc R 1 . .
C C23 0.91271(19) 0.39850(10) 0.97123(14) 0.0250(4) Uani d . 1 . .
H H23A 1.0013 0.4164 0.9780 0.030 Uiso calc R 1 . .
H H23B 0.8573 0.4353 0.9813 0.030 Uiso calc R 1 . .
C C24 0.92213(19) 0.34531(11) 1.04445(14) 0.0281(4) Uani d . 1 . .
H H24A 0.9543 0.3654 1.1074 0.034 Uiso calc R 1 . .
H H24B 0.9864 0.3114 1.0394 0.034 Uiso calc R 1 . .
C C25 0.78904(19) 0.31208(11) 1.03284(13) 0.0251(4) Uani d . 1 . .
H H25A 0.8004 0.2753 1.0781 0.030 Uiso calc R 1 . .
H H25B 0.7278 0.3446 1.0461 0.030 Uiso calc R 1 . .
Cl Cl3 0.39612(6) 0.01216(3) 0.56653(4) 0.03819(13) Uani d D 1 . .
C C26 0.3451(16) 0.0691(4) 0.6368(9) 0.0492(10) Uani d PD 0.5755(15) A 1
H H26A 0.4232 0.0816 0.6890 0.059 Uiso calc PR 0.5755(15) A 1
H H26B 0.3149 0.1095 0.5992 0.059 Uiso calc PR 0.5755(15) A 1
Cl Cl4 0.22199(18) 0.04556(6) 0.68461(10) 0.0584(3) Uani d PD 0.5755(15) A 1
C C26A 0.350(2) 0.0762(5) 0.6273(12) 0.0492(10) Uani d PD 0.4245(15) A 2
H H26C 0.4206 0.1097 0.6459 0.059 Uiso calc PR 0.4245(15) A 2
H H26D 0.2695 0.0979 0.5873 0.059 Uiso calc PR 0.4245(15) A 2
Cl Cl4A 0.3214(3) 0.04277(8) 0.72482(14) 0.0584(3) Uani d PD 0.4245(15) A 2

loop_
_atom_site_aniso_label
_atom_site_aniso_U_11
_atom_site_aniso_U_22
_atom_site_aniso_U_33
_atom_site_aniso_U_12
_atom_site_aniso_U_13
_atom_site_aniso_U_23
Pd1 0.01279(6) 0.01723(7) 0.01114(6) 0.00052(5) 0.00407(5) 0.00010(4)
Cl1 0.0177(2) 0.0280(2) 0.01247(18) 0.00222(16) 0.00295(15) 0.00058(15)
Cl2 0.0178(2) 0.0288(2) 0.0184(2) 0.00419(16) 0.00797(16) -0.00154(16)
P1 0.0119(2) 0.0162(2) 0.01268(19) 0.00027(15) 0.00344(16) 0.00006(15)
P2 0.0127(2) 0.0175(2) 0.01261(19) 0.00122(16) 0.00358(16) 0.00073(15)
C1 0.0129(8) 0.0169(8) 0.0163(8) -0.0011(6) 0.0059(6) -0.0009(6)
C2 0.0169(8) 0.0174(8) 0.0208(9) -0.0003(6) 0.0058(7) 0.0001(6)
C3 0.0238(9) 0.0188(9) 0.0259(10) -0.0035(7) 0.0093(8) -0.0001(7)
C4 0.0233(10) 0.0229(9) 0.0302(10) -0.0073(7) 0.0117(8) -0.0055(8)
C5 0.0136(8) 0.0283(10) 0.0276(10) -0.0037(7) 0.0060(7) -0.0033(8)
C6 0.0151(8) 0.0260(9) 0.0185(9) -0.0020(7) 0.0032(7) -0.0010(7)
C7 0.0155(8) 0.0176(8) 0.0177(8) 0.0011(6) 0.0024(7) 0.0023(6)
C8 0.0232(10) 0.0227(9) 0.0268(10) 0.0001(7) 0.0099(8) 0.0062(7)
C9 0.0315(11) 0.0263(10) 0.0304(11) -0.0001(8) 0.0066(9) 0.0112(8)
C10 0.0264(10) 0.0190(9) 0.0371(11) 0.0027(8) 0.0025(9) 0.0082(8)
C11 0.0220(10) 0.0201(9) 0.0449(13) 0.0049(7) 0.0087(9) 0.0034(8)
C12 0.0192(9) 0.0196(9) 0.0300(10) 0.0019(7) 0.0107(8) 0.0015(7)
C13 0.0129(8) 0.0157(8) 0.0151(8) 0.0006(6) 0.0039(6) -0.0014(6)
C14 0.0174(8) 0.0173(8) 0.0156(8) 0.0023(6) 0.0047(7) 0.0021(6)
C15 0.0274(10) 0.0239(9) 0.0205(9) 0.0095(7) 0.0109(8) 0.0041(7)
C16 0.0436(13) 0.0243(10) 0.0266(10) 0.0147(9) 0.0172(9) 0.0045(8)
C17 0.0474(13) 0.0262(10) 0.0242(10) 0.0160(9) 0.0137(9) 0.0083(8)
C18 0.0362(11) 0.0212(9) 0.0174(9) 0.0039(8) 0.0109(8) 0.0021(7)
C19 0.0226(9) 0.0205(9) 0.0160(8) 0.0032(7) 0.0070(7) 0.0009(6)
C20 0.0119(8) 0.0218(9) 0.0184(8) 0.0009(6) 0.0048(7) 0.0016(6)
C21 0.0213(9) 0.0251(9) 0.0177(9) -0.0048(7) 0.0034(7) 0.0022(7)
C22 0.0259(10) 0.0312(11) 0.0226(9) -0.0083(8) 0.0104(8) 0.0006(8)
C23 0.0187(9) 0.0304(10) 0.0243(10) -0.0052(8) 0.0042(8) 0.0015(8)
C24 0.0172(9) 0.0378(12) 0.0246(10) -0.0061(8) -0.0007(8) 0.0042(8)
C25 0.0200(9) 0.0364(11) 0.0161(9) -0.0070(8) 0.0015(7) 0.0035(8)
Cl3 0.0340(3) 0.0310(3) 0.0464(3) 0.0093(2) 0.0075(2) 0.0033(2)
C26 0.053(2) 0.0254(19) 0.078(3) -0.0104(18) 0.0321(18) -0.0084(19)
Cl4 0.1019(10) 0.0379(4) 0.0566(7) -0.0043(7) 0.0557(7) 0.0007(5)
C26A 0.053(2) 0.0254(19) 0.078(3) -0.0104(18) 0.0321(18) -0.0084(19)
Cl4A 0.1019(10) 0.0379(4) 0.0566(7) -0.0043(7) 0.0557(7) 0.0007(5)

loop_
_atom_type_symbol
_atom_type_description
_atom_type_scat_dispersion_real
_atom_type_scat_dispersion_imag
_atom_type_scat_source
C C 0.0033 0.0016 'International Tables Vol C Tables 4.2.6.8 and 6.1.1.4'
H H 0.0000 0.0000 'International Tables Vol C Tables 4.2.6.8 and 6.1.1.4'
P P 0.1023 0.0942 'International Tables Vol C Tables 4.2.6.8 and 6.1.1.4'
Pd Pd -0.9988 1.0072 'International Tables Vol C Tables 4.2.6.8 and 6.1.1.4'
Cl Cl 0.1484 0.1585 'International Tables Vol C Tables 4.2.6.8 and 6.1.1.4'

loop_
_geom_angle_atom_site_label_1
_geom_angle_atom_site_label_2
_geom_angle_atom_site_label_3
_geom_angle
_geom_angle_publ_flag
P1 Pd1 P2 73.816(16) y
P1 Pd1 Cl2 170.092(17) y
P2 Pd1 Cl2 96.291(16) y
P1 Pd1 Cl1 93.670(16) y
P2 Pd1 Cl1 167.313(16) y
Cl2 Pd1 Cl1 96.195(16) y
C7 P1 C1 108.02(8) ?
C7 P1 C13 110.87(8) ?
C1 P1 C13 107.22(8) ?
C7 P1 Pd1 115.18(6) ?
C1 P1 Pd1 118.46(6) ?
C13 P1 Pd1 96.16(5) ?
C20 P2 C14 109.44(8) ?
C20 P2 C13 109.67(8) ?
C14 P2 C13 111.74(8) ?
C20 P2 Pd1 116.70(6) ?
C14 P2 Pd1 112.93(6) ?
C13 P2 Pd1 95.67(5) ?
C6 C1 C2 110.56(14) ?
C6 C1 P1 112.12(12) ?
C2 C1 P1 111.10(12) ?
C6 C1 H1 107.6 ?
C2 C1 H1 107.6 ?
P1 C1 H1 107.6 ?
C3 C2 C1 110.67(15) ?
C3 C2 H2A 109.5 ?
C1 C2 H2A 109.5 ?
C3 C2 H2B 109.5 ?
C1 C2 H2B 109.5 ?
H2A C2 H2B 108.1 ?
C4 C3 C2 111.16(16) ?
C4 C3 H3A 109.4 ?
C2 C3 H3A 109.4 ?
C4 C3 H3B 109.4 ?
C2 C3 H3B 109.4 ?
H3A C3 H3B 108.0 ?
C3 C4 C5 110.65(16) ?
C3 C4 H4A 109.5 ?
C5 C4 H4A 109.5 ?
C3 C4 H4B 109.5 ?
C5 C4 H4B 109.5 ?
H4A C4 H4B 108.1 ?
C4 C5 C6 111.93(15) ?
C4 C5 H5A 109.2 ?
C6 C5 H5A 109.2 ?
C4 C5 H5B 109.2 ?
C6 C5 H5B 109.2 ?
H5A C5 H5B 107.9 ?
C5 C6 C1 110.42(15) ?
C5 C6 H6A 109.6 ?
C1 C6 H6A 109.6 ?
C5 C6 H6B 109.6 ?
C1 C6 H6B 109.6 ?
H6A C6 H6B 108.1 ?
C8 C7 C12 111.66(15) ?
C8 C7 P1 111.21(12) ?
C12 C7 P1 111.78(12) ?
C8 C7 H7 107.3 ?
C12 C7 H7 107.3 ?
P1 C7 H7 107.3 ?
C7 C8 C9 111.12(16) ?
C7 C8 H8A 109.4 ?
C9 C8 H8A 109.4 ?
C7 C8 H8B 109.4 ?
C9 C8 H8B 109.4 ?
H8A C8 H8B 108.0 ?
C10 C9 C8 111.56(17) ?
C10 C9 H9A 109.3 ?
C8 C9 H9A 109.3 ?
C10 C9 H9B 109.3 ?
C8 C9 H9B 109.3 ?
H9A C9 H9B 108.0 ?
C9 C10 C11 110.84(18) ?
C9 C10 H10A 109.5 ?
C11 C10 H10A 109.5 ?
C9 C10 H10B 109.5 ?
C11 C10 H10B 109.5 ?
H10A C10 H10B 108.1 ?
C10 C11 C12 111.10(16) ?
C10 C11 H11A 109.4 ?
C12 C11 H11A 109.4 ?
C10 C11 H11B 109.4 ?
C12 C11 H11B 109.4 ?
H11A C11 H11B 108.0 ?
C11 C12 C7 111.31(16) ?
C11 C12 H12A 109.4 ?
C7 C12 H12A 109.4 ?
C11 C12 H12B 109.4 ?
C7 C12 H12B 109.4 ?
H12A C12 H12B 108.0 ?
P1 C13 P2 92.87(8) ?
P1 C13 H13A 113.1 ?
P2 C13 H13A 113.1 ?
P1 C13 H13B 113.1 ?
P2 C13 H13B 113.1 ?
H13A C13 H13B 110.5 ?
C15 C14 C19 111.11(14) ?
C15 C14 P2 110.30(12) ?
C19 C14 P2 117.28(12) ?
C15 C14 H14 105.8 ?
C19 C14 H14 105.8 ?
P2 C14 H14 105.8 ?
C16 C15 C14 110.13(16) ?
C16 C15 H15A 109.6 ?
C14 C15 H15A 109.6 ?
C16 C15 H15B 109.6 ?
C14 C15 H15B 109.6 ?
H15A C15 H15B 108.1 ?
C15 C16 C17 111.53(17) ?
C15 C16 H16A 109.3 ?
C17 C16 H16A 109.3 ?
C15 C16 H16B 109.3 ?
C17 C16 H16B 109.3 ?
H16A C16 H16B 108.0 ?
C18 C17 C16 111.26(17) ?
C18 C17 H17A 109.4 ?
C16 C17 H17A 109.4 ?
C18 C17 H17B 109.4 ?
C16 C17 H17B 109.4 ?
H17A C17 H17B 108.0 ?
C17 C18 C19 111.40(17) ?
C17 C18 H18A 109.3 ?
C19 C18 H18A 109.3 ?
C17 C18 H18B 109.3 ?
C19 C18 H18B 109.3 ?
H18A C18 H18B 108.0 ?
C18 C19 C14 108.78(15) ?
C18 C19 H19A 109.9 ?
C14 C19 H19A 109.9 ?
C18 C19 H19B 109.9 ?
C14 C19 H19B 109.9 ?
H19A C19 H19B 108.3 ?
C21 C20 C25 111.28(15) ?
C21 C20 P2 111.44(12) ?
C25 C20 P2 113.85(12) ?
C21 C20 H20 106.6 ?
C25 C20 H20 106.6 ?
P2 C20 H20 106.6 ?
C22 C21 C20 110.22(15) ?
C22 C21 H21A 109.6 ?
C20 C21 H21A 109.6 ?
C22 C21 H21B 109.6 ?
C20 C21 H21B 109.6 ?
H21A C21 H21B 108.1 ?
C21 C22 C23 111.20(16) ?
C21 C22 H22A 109.4 ?
C23 C22 H22A 109.4 ?
C21 C22 H22B 109.4 ?
C23 C22 H22B 109.4 ?
H22A C22 H22B 108.0 ?
C24 C23 C22 111.22(17) ?
C24 C23 H23A 109.4 ?
C22 C23 H23A 109.4 ?
C24 C23 H23B 109.4 ?
C22 C23 H23B 109.4 ?
H23A C23 H23B 108.0 ?
C23 C24 C25 111.80(16) ?
C23 C24 H24A 109.3 ?
C25 C24 H24A 109.3 ?
C23 C24 H24B 109.3 ?
C25 C24 H24B 109.3 ?
H24A C24 H24B 107.9 ?
C20 C25 C24 110.69(16) ?
C20 C25 H25A 109.5 ?
C24 C25 H25A 109.5 ?
C20 C25 H25B 109.5 ?
C24 C25 H25B 109.5 ?
H25A C25 H25B 108.1 ?
Cl4 C26 Cl3 118.6(6) ?
Cl4 C26 H26A 107.7 ?
Cl3 C26 H26A 107.7 ?
Cl4 C26 H26B 107.7 ?
Cl3 C26 H26B 107.7 ?
H26A C26 H26B 107.1 ?
Cl4A C26A Cl3 107.8(6) ?
Cl4A C26A H26C 110.1 ?
Cl3 C26A H26C 110.1 ?
Cl4A C26A H26D 110.1 ?
Cl3 C26A H26D 110.1 ?
H26C C26A H26D 108.5 ?

loop_
_geom_bond_atom_site_label_1
_geom_bond_atom_site_label_2
_geom_bond_distance
_geom_bond_publ_flag
Pd1 P1 2.2205(4) y
Pd1 P2 2.2345(5) y
Pd1 Cl2 2.3756(4) y
Pd1 Cl1 2.3815(4) y
P1 C7 1.8316(18) ?
P1 C1 1.8330(17) ?
P1 C13 1.8459(17) ?
P2 C20 1.8297(18) ?
P2 C14 1.8435(18) ?
P2 C13 1.8464(17) ?
C1 C6 1.534(2) ?
C1 C2 1.537(2) ?
C1 H1 1.0000 ?
C2 C3 1.527(2) ?
C2 H2A 0.9900 ?
C2 H2B 0.9900 ?
C3 C4 1.524(3) ?
C3 H3A 0.9900 ?
C3 H3B 0.9900 ?
C4 C5 1.525(3) ?
C4 H4A 0.9900 ?
C4 H4B 0.9900 ?
C5 C6 1.531(3) ?
C5 H5A 0.9900 ?
C5 H5B 0.9900 ?
C6 H6A 0.9900 ?
C6 H6B 0.9900 ?
C7 C8 1.533(2) ?
C7 C12 1.535(3) ?
C7 H7 1.0000 ?
C8 C9 1.533(3) ?
C8 H8A 0.9900 ?
C8 H8B 0.9900 ?
C9 C10 1.522(3) ?
C9 H9A 0.9900 ?
C9 H9B 0.9900 ?
C10 C11 1.523(3) ?
C10 H10A 0.9900 ?
C10 H10B 0.9900 ?
C11 C12 1.533(3) ?
C11 H11A 0.9900 ?
C11 H11B 0.9900 ?
C12 H12A 0.9900 ?
C12 H12B 0.9900 ?
C13 H13A 0.9900 ?
C13 H13B 0.9900 ?
C14 C15 1.539(2) ?
C14 C19 1.540(2) ?
C14 H14 1.0000 ?
C15 C16 1.529(3) ?
C15 H15A 0.9900 ?
C15 H15B 0.9900 ?
C16 C17 1.531(3) ?
C16 H16A 0.9900 ?
C16 H16B 0.9900 ?
C17 C18 1.529(3) ?
C17 H17A 0.9900 ?
C17 H17B 0.9900 ?
C18 C19 1.532(3) ?
C18 H18A 0.9900 ?
C18 H18B 0.9900 ?
C19 H19A 0.9900 ?
C19 H19B 0.9900 ?
C20 C21 1.532(2) ?
C20 C25 1.535(3) ?
C20 H20 1.0000 ?
C21 C22 1.527(3) ?
C21 H21A 0.9900 ?
C21 H21B 0.9900 ?
C22 C23 1.529(3) ?
C22 H22A 0.9900 ?
C22 H22B 0.9900 ?
C23 C24 1.520(3) ?
C23 H23A 0.9900 ?
C23 H23B 0.9900 ?
C24 C25 1.536(3) ?
C24 H24A 0.9900 ?
C24 H24B 0.9900 ?
C25 H25A 0.9900 ?
C25 H25B 0.9900 ?
Cl3 C26A 1.740(9) ?
Cl3 C26 1.757(6) ?
C26 Cl4 1.747(9) ?
C26 H26A 0.9900 ?
C26 H26B 0.9900 ?
C26A Cl4A 1.724(9) ?
C26A H26C 0.9900 ?
C26A H26D 0.9900 ?
